data_7121516
loop_
_publ_author_name
'Jenks, Tyler C.'
'Bailey, Matthew D.'
'Corbin, Brooke A.'
'Kuda-Wedagedara, Akhila N W'
'Martin, Philip D.'
'Schlegel, H. Bernhard'
'Rabuffetti, Federico A.'
'Allen, Matthew J.'

_publ_section_title
;
 Photophysical characterization of a highly luminescent
 divalent-europium-containing azacryptate.
;
_journal_issue 36
_journal_name_full 'Chemical communications (Cambridge, England)'
_journal_page_first 4545
_journal_page_last 4548
_journal_paper_doi 10.1039/c8cc01737a
_journal_volume 54
_journal_year 2018
_chemical_formula_sum 'C18 H48 Eu I2 N8'
_chemical_formula_weight 782.40
_chemical_properties_physical Air-sensitive,Light-sensitive,Photo-sensitive
_space_group_crystal_system orthorhombic
_space_group_IT_number 29
_space_group_name_Hall 'P 2c -2ac'
_space_group_name_H-M_alt 'P c a 21'
_symmetry_space_group_name_Hall 'P 2c -2ac'
_symmetry_space_group_name_H-M 'P c a 21'
_atom_sites_solution_hydrogens mixed
_audit_creation_method SHELXL-2014/7
_audit_update_record
;
2018-03-01 deposited with the CCDC.
2018-04-10 downloaded from the CCDC.
;
_cell_angle_alpha 90
_cell_angle_beta 90
_cell_angle_gamma 90
_cell_formula_units_Z 4
_cell_length_a 15.770(2)
_cell_length_b 12.1249(19)
_cell_length_c 13.749(2)
_cell_measurement_reflns_used 12756
_cell_measurement_temperature 100(2)
_cell_measurement_theta_max 36.32
_cell_measurement_theta_min 1.68
_cell_volume 2628.9(7)
_computing_structure_refinement 'SHELXL-2014/7 (Sheldrick, 2014)'
_diffrn_ambient_temperature 100(2)
_diffrn_measured_fraction_theta_full 1.000
_diffrn_measured_fraction_theta_max 1.000
_diffrn_measurement_device_type 'Bruker D8'
_diffrn_radiation_type MoK\a
_diffrn_radiation_wavelength 0.71073
_diffrn_reflns_av_R_equivalents 0.0389
_diffrn_reflns_av_unetI/netI 0.0206
_diffrn_reflns_Laue_measured_fraction_full 1.000
_diffrn_reflns_Laue_measured_fraction_max 1.000
_diffrn_reflns_limit_h_max 26
_diffrn_reflns_limit_h_min -26
_diffrn_reflns_limit_k_max 20
_diffrn_reflns_limit_k_min -20
_diffrn_reflns_limit_l_max 22
_diffrn_reflns_limit_l_min -22
_diffrn_reflns_number 128327
_diffrn_reflns_point_group_measured_fraction_full 1.000
_diffrn_reflns_point_group_measured_fraction_max 1.000
_diffrn_reflns_theta_full 25.242
_diffrn_reflns_theta_max 36.317
_diffrn_reflns_theta_min 1.680
_exptl_absorpt_coefficient_mu 4.755
_exptl_crystal_density_diffrn 1.977
_exptl_crystal_description columnar
_exptl_crystal_F_000 1524
_exptl_crystal_preparation Luminescent
_refine_diff_density_max 1.175
_refine_diff_density_min -1.066
_refine_diff_density_rms 0.111
_refine_ls_abs_structure_details
;
 Refined as an inversion twin.
;
_refine_ls_abs_structure_Flack 0.284(7)
_refine_ls_extinction_method none
_refine_ls_goodness_of_fit_ref 0.928
_refine_ls_hydrogen_treatment mixed
_refine_ls_matrix_type full
_refine_ls_number_parameters 287
_refine_ls_number_reflns 12756
_refine_ls_number_restraints 1
_refine_ls_restrained_S_all 0.928
_refine_ls_R_factor_all 0.0162
_refine_ls_R_factor_gt 0.0159
_refine_ls_shift/su_max 0.002
_refine_ls_shift/su_mean 0.000
_refine_ls_structure_factor_coef Fsqd
_refine_ls_weighting_details 'w=1/[\s^2^(Fo^2^)+(0.0257P)^2^+1.3737P] where P=(Fo^2^+2Fc^2^)/3'
_refine_ls_weighting_scheme calc
_refine_ls_wR_factor_gt 0.0414
_refine_ls_wR_factor_ref 0.0416
_reflns_Friedel_coverage 0.935
_reflns_Friedel_fraction_full 1.000
_reflns_Friedel_fraction_max 1.000
_reflns_number_gt 12570
_reflns_number_total 12756
_reflns_threshold_expression 'I > 2\s(I)'
_cod_data_source_file c8cc01737a5.cif
_cod_data_source_block Eu1I2
_cod_depositor_comments 'Adding full bibliography for 7121516--7121517.cif.'
_cod_database_code 7121516
_shelx_shelxl_version_number 2014/7
_shelx_space_group_comment
;
The symmetry employed for this shelxl refinement is uniquely defined
by the following loop, which should always be used as a source of
symmetry information in preference to the above space-group names.
They are only intended as comments.
;

loop_
_space_group_symop_operation_xyz
'x, y, z'
'-x, -y, z+1/2'
'-x+1/2, y, z+1/2'
'x+1/2, -y, z'

loop_
_atom_site_label
_atom_site_type_symbol
_atom_site_fract_x
_atom_site_fract_y
_atom_site_fract_z
_atom_site_U_iso_or_equiv
_atom_site_adp_type
_atom_site_occupancy
_atom_site_site_symmetry_order
_atom_site_calc_flag
_atom_site_refinement_flags_posn
_atom_site_refinement_flags_adp
Eu1 Eu 0.00309(2) 0.24345(2) 0.61736(2) 0.00845(2) Uani 1 1 d . .
I1 I -0.07329(2) -0.03837(2) 0.63356(2) 0.01469(3) Uani 1 1 d . .
I11E I 0.13695(2) 0.47318(2) 0.87646(2) 0.01402(3) Uani 1 1 d . .
N1 N -0.01608(12) 0.46963(15) 0.60231(14) 0.0122(3) Uani 1 1 d . .
N2 N 0.14617(10) 0.36598(15) 0.61461(15) 0.0124(3) Uani 1 1 d . .
N3 N 0.14243(11) 0.15471(17) 0.50402(15) 0.0132(3) Uani 1 1 d . .
N4 N -0.01511(16) 0.25251(17) 0.41648(19) 0.0138(4) Uani 1 1 d . .
N5 N -0.15979(12) 0.20865(17) 0.54095(15) 0.0132(3) Uani 1 1 d . .
N6 N -0.14267(10) 0.34540(16) 0.71616(14) 0.0123(3) Uani 1 1 d . .
N7 N 0.00145(11) 0.2352(2) 0.8166(2) 0.0125(4) Uani 1 1 d . .
N8 N 0.11298(11) 0.09784(16) 0.70693(15) 0.0136(3) Uani 1 1 d . .
C1 C 0.06312(15) 0.53222(19) 0.58868(19) 0.0160(4) Uani 1 1 d . .
H47 H 0.0821 0.5625 0.6519 0.019 Uiso 1 1 calc R U
H46 H 0.0529 0.5947 0.5438 0.019 Uiso 1 1 calc R U
C2 C 0.13133(14) 0.45794(19) 0.54726(17) 0.0142(4) Uani 1 1 d . .
H44 H 0.1132 0.4291 0.4832 0.017 Uiso 1 1 calc R U
H45 H 0.1844 0.5003 0.5381 0.017 Uiso 1 1 calc R U
C3 C 0.22398(13) 0.30363(19) 0.59437(16) 0.0148(4) Uani 1 1 d . .
H42 H 0.2378 0.2573 0.6515 0.018 Uiso 1 1 calc R U
H41 H 0.2714 0.3561 0.5847 0.018 Uiso 1 1 calc R U
C4 C 0.21643(13) 0.2301(2) 0.50487(17) 0.0151(4) Uani 1 1 d . .
H39 H 0.2134 0.2778 0.4465 0.018 Uiso 1 1 calc R U
H40 H 0.2687 0.1853 0.4995 0.018 Uiso 1 1 calc R U
C5 C 0.11430(14) 0.1375(2) 0.40246(17) 0.0167(4) Uani 1 1 d . .
H38 H 0.0788 0.0702 0.3995 0.020 Uiso 1 1 calc R U
H37 H 0.1647 0.1251 0.3609 0.020 Uiso 1 1 calc R U
C6 C 0.06397(15) 0.2343(2) 0.36194(18) 0.0170(4) Uani 1 1 d . .
H36 H 0.0992 0.3018 0.3649 0.020 Uiso 1 1 calc R U
H35 H 0.0502 0.2199 0.2928 0.020 Uiso 1 1 calc R U
C7 C -0.08166(14) 0.1718(2) 0.39007(17) 0.0163(4) Uani 1 1 d . .
H33 H -0.0653 0.0977 0.4137 0.020 Uiso 1 1 calc R U
H32 H -0.0872 0.1684 0.3184 0.020 Uiso 1 1 calc R U
C8 C -0.16572(14) 0.2048(2) 0.43455(17) 0.0159(4) Uani 1 1 d . .
H30 H -0.1826 0.2783 0.4097 0.019 Uiso 1 1 calc R U
H31 H -0.2099 0.1511 0.4152 0.019 Uiso 1 1 calc R U
C9 C -0.23363(14) 0.2611(2) 0.58610(19) 0.0160(4) Uani 1 1 d . .
H27 H -0.2841 0.2137 0.5768 0.019 Uiso 1 1 calc R U
H26 H -0.2447 0.3327 0.5539 0.019 Uiso 1 1 calc R U
C10 C -0.21945(13) 0.2798(2) 0.69407(18) 0.0163(4) Uani 1 1 d . .
H25 H -0.2695 0.3182 0.7213 0.020 Uiso 1 1 calc R U
H24 H -0.2148 0.2074 0.7268 0.020 Uiso 1 1 calc R U
H2N H 0.149(2) 0.388(3) 0.667(3) 0.010(7) Uiso 1 1 d . .
H8M H 0.078(2) 0.053(3) 0.699(3) 0.020(9) Uiso 1 1 d . .
C11 C -0.12833(14) 0.3455(2) 0.82261(16) 0.0150(4) Uani 1 1 d . .
H18 H -0.1836 0.3525 0.8561 0.018 Uiso 1 1 calc R U
H19 H -0.0936 0.4105 0.8401 0.018 Uiso 1 1 calc R U
C12 C -0.08407(14) 0.24192(19) 0.85824(18) 0.0152(4) Uani 1 1 d . .
H17 H -0.0804 0.2432 0.9301 0.018 Uiso 1 1 calc R U
H16 H -0.1173 0.1762 0.8389 0.018 Uiso 1 1 calc R U
H4N H -0.029(2) 0.319(3) 0.404(3) 0.013(8) Uiso 1 1 d . .
C13 C 0.04984(14) 0.1455(2) 0.86232(18) 0.0179(4) Uani 1 1 d . .
H15 H 0.0151 0.0775 0.8628 0.022 Uiso 1 1 calc R U
H14 H 0.0627 0.1654 0.9306 0.022 Uiso 1 1 calc R U
H5N H -0.159(2) 0.150(3) 0.561(3) 0.017(8) Uiso 1 1 d . .
H1N H -0.034(3) 0.469(3) 0.553(3) 0.018(9) Uiso 1 1 d . .
C14 C 0.13200(14) 0.1238(2) 0.80839(17) 0.0161(4) Uani 1 1 d . .
H12 H 0.1689 0.1897 0.8118 0.019 Uiso 1 1 calc R U
H13 H 0.1624 0.0613 0.8389 0.019 Uiso 1 1 calc R U
C15 C 0.18432(14) 0.0497(2) 0.65367(19) 0.0176(4) Uani 1 1 d . .
H10 H 0.1951 -0.0260 0.6776 0.021 Uiso 1 1 calc R U
H9 H 0.2360 0.0942 0.6652 0.021 Uiso 1 1 calc R U
C16 C 0.16500(15) 0.0465(2) 0.5453(2) 0.0172(4) Uani 1 1 d . .
H8 H 0.2152 0.0176 0.5105 0.021 Uiso 1 1 calc R U
H7 H 0.1175 -0.0054 0.5339 0.021 Uiso 1 1 calc R U
C17 C -0.15419(14) 0.46027(19) 0.68281(19) 0.0150(4) Uani 1 1 d . .
H22 H -0.1918 0.4994 0.7291 0.018 Uiso 1 1 calc R U
H23 H -0.1826 0.4597 0.6186 0.018 Uiso 1 1 calc R U
C18 C -0.07153(14) 0.52266(19) 0.67445(18) 0.0148(4) Uani 1 1 d . .
H20 H -0.0830 0.5997 0.6546 0.018 Uiso 1 1 calc R U
H21 H -0.0428 0.5241 0.7385 0.018 Uiso 1 1 calc R U
H7N H 0.031(2) 0.300(3) 0.833(2) 0.012(8) Uiso 1 1 d . .

loop_
_atom_site_aniso_label
_atom_site_aniso_U_11
_atom_site_aniso_U_22
_atom_site_aniso_U_33
_atom_site_aniso_U_23
_atom_site_aniso_U_13
_atom_site_aniso_U_12
Eu1 0.00800(3) 0.00806(4) 0.00929(4) -0.00003(4) -0.00052(3) 0.00009(2)
I1 0.01423(5) 0.01396(5) 0.01587(6) 0.00311(5) -0.00265(4) -0.00271(4)
I11E 0.01631(5) 0.01265(5) 0.01309(5) -0.00227(4) 0.00059(4) -0.00149(4)
N1 0.0129(6) 0.0110(7) 0.0127(8) -0.0002(6) -0.0010(6) -0.0003(5)
N2 0.0126(6) 0.0122(7) 0.0123(7) -0.0021(6) 0.0019(6) -0.0012(5)
N3 0.0123(6) 0.0119(8) 0.0155(7) -0.0029(6) 0.0006(5) -0.0007(6)
N4 0.0161(7) 0.0122(9) 0.0129(9) -0.0025(6) -0.0007(8) 0.0007(6)
N5 0.0128(7) 0.0112(8) 0.0157(7) 0.0005(6) -0.0029(6) 0.0021(6)
N6 0.0114(6) 0.0115(7) 0.0140(7) 0.0005(6) -0.0001(5) 0.0002(5)
N7 0.0141(8) 0.0103(8) 0.0132(9) 0.0020(7) -0.0012(5) -0.0010(5)
N8 0.0106(6) 0.0117(8) 0.0186(8) 0.0000(6) -0.0025(6) 0.0005(6)
C1 0.0184(9) 0.0118(9) 0.0176(9) 0.0008(7) 0.0022(7) -0.0030(6)
C2 0.0148(8) 0.0132(9) 0.0145(9) 0.0006(7) 0.0023(6) -0.0041(6)
C3 0.0113(7) 0.0157(9) 0.0174(9) -0.0034(7) -0.0004(6) -0.0015(6)
C4 0.0122(8) 0.0158(9) 0.0171(9) -0.0038(7) 0.0031(7) -0.0018(7)
C5 0.0163(8) 0.0171(9) 0.0167(9) -0.0077(8) 0.0005(7) 0.0011(7)
C6 0.0198(9) 0.0186(10) 0.0124(9) -0.0030(8) 0.0012(7) -0.0011(7)
C7 0.0180(8) 0.0151(9) 0.0156(9) -0.0046(7) -0.0023(7) -0.0014(7)
C8 0.0159(8) 0.0150(9) 0.0168(9) -0.0007(7) -0.0051(7) 0.0001(7)
C9 0.0123(8) 0.0158(9) 0.0201(9) -0.0015(7) -0.0024(7) 0.0020(6)
C10 0.0115(7) 0.0184(10) 0.0192(9) 0.0003(8) 0.0015(7) -0.0015(7)
C11 0.0161(8) 0.0157(9) 0.0132(8) 0.0004(7) 0.0019(6) 0.0022(7)
C12 0.0151(8) 0.0181(10) 0.0124(9) 0.0025(7) 0.0021(7) -0.0006(6)
C13 0.0181(8) 0.0206(10) 0.0151(9) 0.0067(8) -0.0016(7) 0.0029(7)
C14 0.0143(8) 0.0166(10) 0.0175(9) 0.0027(8) -0.0044(7) 0.0015(7)
C15 0.0132(8) 0.0135(9) 0.0262(11) 0.0006(8) -0.0002(7) 0.0051(7)
C16 0.0152(9) 0.0120(9) 0.0244(11) -0.0026(8) 0.0018(8) 0.0034(7)
C17 0.0126(8) 0.0117(9) 0.0208(10) 0.0012(7) 0.0008(7) 0.0035(6)
C18 0.0161(8) 0.0115(9) 0.0168(9) -0.0019(7) 0.0009(7) 0.0025(6)

loop_
_atom_type_symbol
_atom_type_description
_atom_type_scat_dispersion_real
_atom_type_scat_dispersion_imag
_atom_type_scat_source
C C 0.0033 0.0016 'International Tables Vol C Tables 4.2.6.8 and 6.1.1.4'
H H 0.0000 0.0000 'International Tables Vol C Tables 4.2.6.8 and 6.1.1.4'
N N 0.0061 0.0033 'International Tables Vol C Tables 4.2.6.8 and 6.1.1.4'
I I -0.4742 1.8119 'International Tables Vol C Tables 4.2.6.8 and 6.1.1.4'
Eu Eu -0.1578 3.6682 'International Tables Vol C Tables 4.2.6.8 and 6.1.1.4'

loop_
_geom_angle_atom_site_label_1
_geom_angle_atom_site_label_2
_geom_angle_atom_site_label_3
_geom_angle
N2 Eu1 N7 92.40(6)
N2 Eu1 N8 80.43(6)
N7 Eu1 N8 62.44(6)
N2 Eu1 N1 62.94(5)
N7 Eu1 N1 96.31(7)
N8 Eu1 N1 137.31(6)
N2 Eu1 N4 92.90(7)
N7 Eu1 N4 173.53(7)
N8 Eu1 N4 122.20(6)
N1 Eu1 N4 82.83(6)
N2 Eu1 N5 147.31(6)
N7 Eu1 N5 111.09(6)
N8 Eu1 N5 130.13(6)
N1 Eu1 N5 91.21(6)
N4 Eu1 N5 62.58(7)
N2 Eu1 N3 64.14(5)
N7 Eu1 N3 122.03(6)
N8 Eu1 N3 61.79(6)
N1 Eu1 N3 114.22(6)
N4 Eu1 N3 63.83(7)
N5 Eu1 N3 115.87(6)
N2 Eu1 N6 115.34(5)
N7 Eu1 N6 63.04(6)
N8 Eu1 N6 123.55(6)
N1 Eu1 N6 62.15(5)
N4 Eu1 N6 111.20(6)
N5 Eu1 N6 61.38(6)
N3 Eu1 N6 174.66(6)
N2 Eu1 I1 142.71(4)
N7 Eu1 I1 84.33(5)
N8 Eu1 I1 65.12(4)
N1 Eu1 I1 154.34(4)
N4 Eu1 I1 93.66(4)
N5 Eu1 I1 65.03(4)
N3 Eu1 I1 86.28(4)
N6 Eu1 I1 96.20(4)
C18 N1 C1 111.39(18)
C18 N1 Eu1 116.62(13)
C1 N1 Eu1 115.31(13)
C18 N1 H1N 113(3)
C1 N1 H1N 103(3)
Eu1 N1 H1N 96(3)
C3 N2 C2 113.88(18)
C3 N2 Eu1 114.68(13)
C2 N2 Eu1 107.06(12)
C3 N2 H2N 108(2)
C2 N2 H2N 109(3)
Eu1 N2 H2N 104(2)
C16 N3 C5 108.08(19)
C16 N3 C4 110.86(18)
C5 N3 C4 109.30(18)
C16 N3 Eu1 107.83(14)
C5 N3 Eu1 109.39(13)
C4 N3 Eu1 111.30(13)
C6 N4 C7 112.1(2)
C6 N4 Eu1 114.39(16)
C7 N4 Eu1 106.92(16)
C6 N4 H4N 105(2)
C7 N4 H4N 113(2)
Eu1 N4 H4N 105(2)
C9 N5 C8 112.68(18)
C9 N5 Eu1 120.23(14)
C8 N5 Eu1 115.87(13)
C9 N5 H5N 106(3)
C8 N5 H5N 109(3)
Eu1 N5 H5N 90(3)
C17 N6 C10 110.00(17)
C17 N6 C11 108.94(18)
C10 N6 C11 109.16(18)
C17 N6 Eu1 110.42(13)
C10 N6 Eu1 108.59(13)
C11 N6 Eu1 109.72(12)
C12 N7 C13 110.6(2)
C12 N7 Eu1 113.37(15)
C13 N7 Eu1 116.71(17)
C12 N7 H7N 108(2)
C13 N7 H7N 105(2)
Eu1 N7 H7N 101(2)
C14 N8 C15 113.93(18)
C14 N8 Eu1 114.61(14)
C15 N8 Eu1 120.92(15)
C14 N8 H8M 116(3)
C15 N8 H8M 101(3)
Eu1 N8 H8M 87(3)
N1 C1 C2 110.10(18)
N1 C1 H47 109.6
C2 C1 H47 109.6
N1 C1 H46 109.6
C2 C1 H46 109.6
H47 C1 H46 108.2
N2 C2 C1 109.13(18)
N2 C2 H44 109.9
C1 C2 H44 109.9
N2 C2 H45 109.9
C1 C2 H45 109.9
H44 C2 H45 108.3
N2 C3 C4 112.89(17)
N2 C3 H42 109.0
C4 C3 H42 109.0
N2 C3 H41 109.0
C4 C3 H41 109.0
H42 C3 H41 107.8
N3 C4 C3 115.37(18)
N3 C4 H39 108.4
C3 C4 H39 108.4
N3 C4 H40 108.4
C3 C4 H40 108.4
H39 C4 H40 107.5
N3 C5 C6 113.13(19)
N3 C5 H38 109.0
C6 C5 H38 109.0
N3 C5 H37 109.0
C6 C5 H37 109.0
H38 C5 H37 107.8
N4 C6 C5 111.8(2)
N4 C6 H36 109.3
C5 C6 H36 109.3
N4 C6 H35 109.3
C5 C6 H35 109.3
H36 C6 H35 107.9
N4 C7 C8 110.3(2)
N4 C7 H33 109.6
C8 C7 H33 109.6
N4 C7 H32 109.6
C8 C7 H32 109.6
H33 C7 H32 108.1
N5 C8 C7 110.82(18)
N5 C8 H30 109.5
C7 C8 H30 109.5
N5 C8 H31 109.5
C7 C8 H31 109.5
H30 C8 H31 108.1
N5 C9 C10 111.24(19)
N5 C9 H27 109.4
C10 C9 H27 109.4
N5 C9 H26 109.4
C10 C9 H26 109.4
H27 C9 H26 108.0
N6 C10 C9 113.67(19)
N6 C10 H25 108.8
C9 C10 H25 108.8
N6 C10 H24 108.8
C9 C10 H24 108.8
H25 C10 H24 107.7
N6 C11 C12 112.85(19)
N6 C11 H18 109.0
C12 C11 H18 109.0
N6 C11 H19 109.0
C12 C11 H19 109.0
H18 C11 H19 107.8
N7 C12 C11 110.03(19)
N7 C12 H17 109.7
C11 C12 H17 109.7
N7 C12 H16 109.7
C11 C12 H16 109.7
H17 C12 H16 108.2
N7 C13 C14 111.29(19)
N7 C13 H15 109.4
C14 C13 H15 109.4
N7 C13 H14 109.4
C14 C13 H14 109.4
H15 C13 H14 108.0
N8 C14 C13 109.21(18)
N8 C14 H12 109.8
C13 C14 H12 109.8
N8 C14 H13 109.8
C13 C14 H13 109.8
H12 C14 H13 108.3
N8 C15 C16 110.25(18)
N8 C15 H10 109.6
C16 C15 H10 109.6
N8 C15 H9 109.6
C16 C15 H9 109.6
H10 C15 H9 108.1
N3 C16 C15 113.8(2)
N3 C16 H8 108.8
C15 C16 H8 108.8
N3 C16 H7 108.8
C15 C16 H7 108.8
H8 C16 H7 107.7
N6 C17 C18 112.91(18)
N6 C17 H22 109.0
C18 C17 H22 109.0
N6 C17 H23 109.0
C18 C17 H23 109.0
H22 C17 H23 107.8
N1 C18 C17 110.20(19)
N1 C18 H20 109.6
C17 C18 H20 109.6
N1 C18 H21 109.6
C17 C18 H21 109.6
H20 C18 H21 108.1

loop_
_geom_bond_atom_site_label_1
_geom_bond_atom_site_label_2
_geom_bond_distance
Eu1 N2 2.7019(17)
Eu1 N7 2.741(3)
Eu1 N8 2.7635(19)
Eu1 N1 2.7667(18)
Eu1 N4 2.779(3)
Eu1 N5 2.8070(19)
Eu1 N3 2.9009(19)
Eu1 N6 2.9422(18)
Eu1 I1 3.6299(5)
N1 C18 1.470(3)
N1 C1 1.473(3)
N1 H1N 0.73(4)
N2 C3 1.468(3)
N2 C2 1.468(3)
N2 H2N 0.77(3)
N3 C16 1.473(3)
N3 C5 1.480(3)
N3 C4 1.483(3)
N4 C6 1.472(3)
N4 C7 1.480(3)
N4 H4N 0.86(4)
N5 C9 1.465(3)
N5 C8 1.467(3)
N5 H5N 0.76(4)
N6 C17 1.478(3)
N6 C10 1.480(3)
N6 C11 1.481(3)
N7 C12 1.468(3)
N7 C13 1.470(3)
N7 H7N 0.94(4)
N8 C14 1.461(3)
N8 C15 1.464(3)
N8 H8M 0.77(4)
C1 C2 1.514(3)
C1 H47 0.9900
C1 H46 0.9900
C2 H44 0.9900
C2 H45 0.9900
C3 C4 1.524(3)
C3 H42 0.9900
C3 H41 0.9900
C4 H39 0.9900
C4 H40 0.9900
C5 C6 1.523(4)
C5 H38 0.9900
C5 H37 0.9900
C6 H36 0.9900
C6 H35 0.9900
C7 C8 1.514(3)
C7 H33 0.9900
C7 H32 0.9900
C8 H30 0.9900
C8 H31 0.9900
C9 C10 1.518(4)
C9 H27 0.9900
C9 H26 0.9900
C10 H25 0.9900
C10 H24 0.9900
C11 C12 1.518(3)
C11 H18 0.9900
C11 H19 0.9900
C12 H17 0.9900
C12 H16 0.9900
C13 C14 1.516(3)
C13 H15 0.9900
C13 H14 0.9900
C14 H12 0.9900
C14 H13 0.9900
C15 C16 1.521(4)
C15 H10 0.9900
C15 H9 0.9900
C16 H8 0.9900
C16 H7 0.9900
C17 C18 1.512(3)
C17 H22 0.9900
C17 H23 0.9900
C18 H20 0.9900
C18 H21 0.9900
